data_4030769
loop_
_publ_author_name
'Mutule, Ilga'
'Joo, Beomjun'
'Medne, Zane'
'Kalnins, Toms'
'Vedejs, Edwin'
'Suna, Edgars'

_publ_section_title
;
 Stereoselective synthesis of the diazonamide a macrocyclic core.
;
_journal_issue 6
_journal_name_full 'The Journal of organic chemistry'
_journal_page_first 3058
_journal_page_last 3066
_journal_paper_doi 10.1021/jo5029419
_journal_volume 80
_journal_year 2015
_chemical_compound_source 'Local laboratory'
_chemical_formula_moiety 'C36 H66 O2 P2 Pd, C4 H10 O1 '
_chemical_formula_sum 'C40 H76 O3 P2 Pd'
_chemical_formula_weight 773.35
_chemical_name_systematic
;
 ?
;
_space_group_IT_number 14
_symmetry_cell_setting monoclinic
_symmetry_space_group_name_Hall '-P 2yn'
_symmetry_space_group_name_H-M 'P 1 21/n 1'
_atom_sites_solution_hydrogens mixed
_atom_sites_solution_primary direct
_atom_sites_solution_secondary difmap
_audit_creation_method maXus
_cell_angle_alpha 90.00
_cell_angle_beta 98.3194(7)
_cell_angle_gamma 90.00
_cell_formula_units_Z 4
_cell_length_a 10.61430(10)
_cell_length_b 29.5816(4)
_cell_length_c 13.6374(2)
_cell_measurement_reflns_used 10787
_cell_measurement_temperature 173
_cell_measurement_theta_max 28.0
_cell_measurement_theta_min 0.9
_cell_volume 4236.92(9)
_computing_cell_refinement 'HKL Scalepack (Otwinowski & Minor 1997)'
_computing_data_collection KappaCCD
_computing_data_reduction 'Denzo and Scalepak (Otwinowski & Minor, 1997)'
_computing_molecular_graphics 'Ortep (Johnson, 1976)'
_computing_publication_material 'maXus(Mackay et al., 1999)'
_computing_structure_refinement 'maXus(Mackay et al., 1999)'
_computing_structure_solution 'SIR97(Cascarano al.,Acta Cryst.,1996,A52,C-79)'
_diffrn_ambient_temperature 173(2)
_diffrn_measured_fraction_theta_full 1.0
_diffrn_measured_fraction_theta_max 1.0
_diffrn_measurement_device_type 'Bruker-Nonius KappaCCD'
_diffrn_measurement_method '\f and \w scan'
_diffrn_orient_matrix_type X=UH
_diffrn_orient_matrix_UB_11 -0.07419
_diffrn_orient_matrix_UB_12 0.03752
_diffrn_orient_matrix_UB_13 0.04640
_diffrn_orient_matrix_UB_21 -0.00422
_diffrn_orient_matrix_UB_22 -0.02906
_diffrn_orient_matrix_UB_23 0.01675
_diffrn_orient_matrix_UB_31 0.03668
_diffrn_orient_matrix_UB_32 0.02808
_diffrn_orient_matrix_UB_33 0.05795
_diffrn_radiation_source 'fine-focus sealed tube'
_diffrn_radiation_type ' MoK\a'
_diffrn_radiation_wavelength_id all
_diffrn_reflns_av_R_equivalents 0.029
_diffrn_reflns_limit_h_max 14
_diffrn_reflns_limit_h_min -14
_diffrn_reflns_limit_k_max 36
_diffrn_reflns_limit_k_min -39
_diffrn_reflns_limit_l_max 18
_diffrn_reflns_limit_l_min -18
_diffrn_reflns_number 18649
_diffrn_reflns_theta_full 28.5
_diffrn_reflns_theta_max 28.5
_diffrn_reflns_theta_min 1.3
_exptl_absorpt_coefficient_mu 0.546
_exptl_absorpt_correction_type none
_exptl_crystal_colour Green
_exptl_crystal_density_diffrn 1.212
_exptl_crystal_density_method 'not measured'
_exptl_crystal_description Prism
_exptl_crystal_F_000 1664
_exptl_crystal_size_max 0.21
_exptl_crystal_size_mid 0.17
_exptl_crystal_size_min 0.16
_refine_diff_density_max 1.49
_refine_diff_density_min -1.23
_refine_diff_density_rms 0.36
_refine_ls_extinction_method none
_refine_ls_goodness_of_fit_all 1.389
_refine_ls_goodness_of_fit_gt 1.582
_refine_ls_goodness_of_fit_ref 1.528
_refine_ls_hydrogen_treatment constr
_refine_ls_matrix_type full
_refine_ls_number_constraints 66
_refine_ls_number_parameters 370
_refine_ls_number_reflns 8254
_refine_ls_number_restraints 0
_refine_ls_R_factor_all 0.097
_refine_ls_R_factor_gt 0.064
_refine_ls_shift/su_max 0.035
_refine_ls_shift/su_mean 0.005
_refine_ls_structure_factor_coef F^2^
_refine_ls_weighting_details ' w = 1 / ( s^2^(Fo^2^) + 0.10000 * Fo^2^)'
_refine_ls_weighting_scheme sigma
_refine_ls_wR_factor_all 0.281
_refine_ls_wR_factor_gt 0.194
_refine_ls_wR_factor_ref 0.148
_reflns_d_resolution_high 0.61
_reflns_d_resolution_low 2.72
_reflns_limit_h_max 14
_reflns_limit_h_min 0
_reflns_limit_k_max 39
_reflns_limit_k_min 0
_reflns_limit_l_max 18
_reflns_limit_l_min -18
_reflns_number_gt 8267
_reflns_number_total 10845
_reflns_threshold_expression 'I> 3.00 sigma(I)'
_cod_data_source_file jo5029419_si_002.cif
_cod_data_source_block ZM598
_cod_depositor_comments
;
The following automatic conversions were performed:

'_symmetry_cell_setting' value 'Monoclinic' changed to 'monoclinic'
according to
/usr/data/users/saulius/crontab/automatic-downloads/rss-feeds/ACS/lib/dictionaries/cif_core.dic
dictionary named 'cif_core.dic' version 2.4.2 from 2011-04-26.

Automatic conversion script
Id: cif_fix_values 3086 2015-02-26 13:12:21Z robertas 

 Adding full bibliography for 4030769.cif.

The following automatic conversions were performed:

'_atom_sites_solution_hydrogens' value 'geom, diff' was changed to
'mixed'.

Automatic conversion script
Id: cif_fix_values 6452 2018-10-05 10:23:21Z andrius 
;
_cod_original_sg_symbol_H-M 'P 21/n        '
_cod_original_formula_sum 'C40 H76 O3 P2 Pd '
_cod_database_code 4030769

loop_
_symmetry_equiv_pos_as_xyz
+X,+Y,+Z
-X,-Y,-Z
'-X+ 1/2,+Y+ 1/2,-Z+ 1/2'
'+X+ 1/2,-Y+ 1/2,+Z+ 1/2'

loop_
_atom_site_label
_atom_site_fract_x
_atom_site_fract_y
_atom_site_fract_z
_atom_site_U_iso_or_equiv
_atom_site_occupancy
_atom_site_adp_type
Pd1 0.33237(4) 0.187959(14) -0.06662(3) 0.02112(18) 1.00 Uij
P2 0.45691(12) 0.14088(5) -0.14583(9) 0.0221(6) 1.00 Uij
P1 0.42303(12) 0.20241(5) 0.09392(9) 0.0224(6) 1.00 Uij
O2 0.1743(4) 0.19628(15) -0.1670(3) 0.038(2) 1.00 Uij
O1 0.1643(4) 0.22059(16) -0.0767(3) 0.039(2) 1.00 Uij
C1F 0.4407(5) 0.1610(2) -0.2765(4) 0.026(3) 1.00 Uij
C1B 0.2934(5) 0.19072(19) 0.1678(4) 0.026(2) 1.00 Uij
C1C 0.5736(5) 0.1756(2) 0.1536(4) 0.025(2) 1.00 Uij
C1E 0.6271(5) 0.1300(2) -0.0966(4) 0.026(3) 1.00 Uij
C3C 0.6836(6) 0.1008(2) 0.2095(4) 0.038(3) 1.00 Uij
C6B 0.2309(5) 0.1434(2) 0.1466(4) 0.033(3) 1.00 Uij
C2A 0.5534(5) 0.2798(2) 0.0527(4) 0.028(3) 1.00 Uij
C3B 0.2020(6) 0.1957(2) 0.3287(4) 0.035(3) 1.00 Uij
C2C 0.5560(5) 0.1247(2) 0.1769(4) 0.030(3) 1.00 Uij
C2B 0.3224(5) 0.1993(2) 0.2784(4) 0.029(3) 1.00 Uij
C1A 0.4548(5) 0.26303(19) 0.1153(4) 0.023(2) 1.00 Uij
C6A 0.3379(5) 0.2930(2) 0.0967(4) 0.032(3) 1.00 Uij
C1D 0.3838(5) 0.0837(2) -0.1568(4) 0.028(3) 1.00 Uij
C3E 0.8433(5) 0.1658(3) -0.0455(4) 0.039(3) 1.00 Uij
C5C 0.7733(6) 0.1755(2) 0.2791(4) 0.034(3) 1.00 Uij
C3A 0.5881(5) 0.3291(2) 0.0752(4) 0.032(3) 1.00 Uij
C2E 0.7102(5) 0.1719(2) -0.1026(4) 0.033(3) 1.00 Uij
C2F 0.5022(6) 0.1329(2) -0.3503(4) 0.038(3) 1.00 Uij
C6C 0.6469(5) 0.1990(2) 0.2452(4) 0.028(3) 1.00 Uij
H6CA 0.665023 0.231414 0.230549 0.033140 1.00 Uiso
H6CB 0.600823 0.196214 0.298949 0.033140 1.00 Uiso
C6D 0.2450(6) 0.0855(2) -0.2098(5) 0.038(3) 1.00 Uij
C6E 0.6914(6) 0.0891(2) -0.1369(4) 0.036(3) 1.00 Uij
C6F 0.4724(6) 0.2101(2) -0.2847(4) 0.037(3) 1.00 Uij
C4A 0.4721(6) 0.3592(2) 0.0583(4) 0.034(3) 1.00 Uij
C5F 0.4332(6) 0.2277(3) -0.3901(5) 0.044(4) 1.00 Uij
C5A 0.3696(6) 0.3423(2) 0.1177(5) 0.038(3) 1.00 Uij
C4E 0.9075(5) 0.1240(3) -0.0786(4) 0.041(3) 1.00 Uij
C2D 0.3864(6) 0.0625(2) -0.0543(5) 0.034(3) 1.00 Uij
C5B 0.1104(6) 0.1396(2) 0.1955(4) 0.038(3) 1.00 Uij
C5E 0.8251(6) 0.0818(3) -0.0778(4) 0.041(3) 1.00 Uij
C4B 0.1411(6) 0.1483(3) 0.3069(4) 0.040(3) 1.00 Uij
C3F 0.4644(7) 0.1493(3) -0.4559(4) 0.047(4) 1.00 Uij
C4C 0.7568(6) 0.1255(2) 0.2992(4) 0.037(3) 1.00 Uij
H4CA 0.708872 0.122773 0.353434 0.041519 1.00 Uiso
H4CB 0.839172 0.112003 0.317114 0.041519 1.00 Uiso
C4D 0.1841(7) 0.0209(2) -0.1094(6) 0.057(4) 1.00 Uij
C4F 0.4932(6) 0.1985(3) -0.4658(5) 0.050(4) 1.00 Uij
C5D 0.1788(7) 0.0399(2) -0.2118(6) 0.051(4) 1.00 Uij
C3D 0.3203(7) 0.0166(2) -0.0599(5) 0.047(4) 1.00 Uij
H3DA 0.363908 -0.003992 -0.097791 0.050561 1.00 Uiso
H3DB 0.322068 0.005098 0.006069 0.050561 1.00 Uiso
H5AA 0.294562 0.359419 0.099762 0.043251 1.00 Uiso
H4BA 0.208550 0.126044 0.336939 0.046997 1.00 Uiso
H4EA 0.985303 0.118691 -0.040478 0.044462 1.00 Uiso
H3AA 0.644581 0.341023 0.036793 0.036357 1.00 Uiso
H3FA 0.509751 0.132814 -0.500300 0.053014 1.00 Uiso
H3FB 0.374551 0.144764 -0.474260 0.053014 1.00 Uiso
H4FA 0.459661 0.207752 -0.531900 0.055470 1.00 Uiso
H4FB 0.584052 0.202182 -0.455510 0.055470 1.00 Uiso
H5FA 0.342123 0.226800 -0.405857 0.047862 1.00 Uiso
H5FB 0.462073 0.258320 -0.394577 0.047862 1.00 Uiso
H5EA 0.816268 0.074966 -0.010281 0.045011 1.00 Uiso
H5EB 0.865918 0.056996 -0.105861 0.045011 1.00 Uiso
H4AA 0.496546 0.389424 0.078272 0.038511 1.00 Uiso
H4AB 0.437926 0.358954 -0.010838 0.038511 1.00 Uiso
H1F 0.346511 0.156149 -0.296620 0.030969 1.00 Uiso
H3BA 0.224116 0.199571 0.398929 0.039884 1.00 Uiso
H3BB 0.142876 0.218831 0.302859 0.039884 1.00 Uiso
H5BA 0.047577 0.160853 0.166194 0.042721 1.00 Uiso
H5BB 0.077037 0.109493 0.186524 0.042721 1.00 Uiso
H2BA 0.383016 0.177369 0.307905 0.033989 1.00 Uiso
H2BB 0.357496 0.229099 0.289535 0.033989 1.00 Uiso
H5CA 0.825711 0.177996 0.227573 0.037945 1.00 Uiso
H5CB 0.815501 0.189606 0.338313 0.037945 1.00 Uiso
H3CA 0.668663 0.069934 0.225989 0.041748 1.00 Uiso
H3CB 0.732772 0.101804 0.155759 0.041748 1.00 Uiso
H4DA 0.139200 0.041172 -0.071738 0.059905 1.00 Uiso
H4DB 0.144180 -0.008268 -0.112388 0.059905 1.00 Uiso
H5AB 0.407372 0.345989 0.183112 0.043251 1.00 Uiso
H3EA 0.894732 0.191627 -0.055407 0.044648 1.00 Uiso
H3EB 0.837502 0.162657 0.023743 0.044648 1.00 Uiso
H6EA 0.640099 0.062658 -0.132477 0.039879 1.00 Uiso
H6EB 0.699839 0.094628 -0.205057 0.039879 1.00 Uiso
H2EA 0.717715 0.177591 -0.170842 0.038525 1.00 Uiso
H2EB 0.670625 0.197341 -0.075832 0.038525 1.00 Uiso
H2DA 0.473599 0.058179 -0.025500 0.038147 1.00 Uiso
H2DB 0.345449 0.082369 -0.013080 0.038147 1.00 Uiso
H5DA 0.091442 0.043030 -0.241294 0.055468 1.00 Uiso
H5DB 0.221422 0.019460 -0.250784 0.055468 1.00 Uiso
H6DA 0.198070 0.105959 -0.174142 0.042425 1.00 Uiso
H6DB 0.243290 0.096129 -0.276512 0.042425 1.00 Uiso
H2AA 0.629032 0.261619 0.065442 0.032345 1.00 Uiso
H2AB 0.517912 0.277269 -0.015918 0.032345 1.00 Uiso
H2CA 0.505486 0.120906 0.227064 0.034126 1.00 Uiso
H2CB 0.519436 0.110096 0.120954 0.034126 1.00 Uiso
H6BA 0.208602 0.139151 0.076459 0.038460 1.00 Uiso
H6BB 0.290652 0.120511 0.172819 0.038460 1.00 Uiso
H2FA 0.593136 0.134795 -0.334083 0.043908 1.00 Uiso
H2FB 0.475946 0.101975 -0.346613 0.043908 1.00 Uiso
H6FA 0.429175 0.227392 -0.240069 0.042524 1.00 Uiso
H6FB 0.562675 0.214112 -0.267639 0.042524 1.00 Uiso
H4EB 0.931260 0.129690 -0.144046 0.044462 1.00 Uiso
H3AB 0.634903 0.332341 0.143395 0.036357 1.00 Uiso
H1A 0.498676 0.269713 0.186842 0.029033 1.00 Uiso
H4BB 0.060991 0.144827 0.331373 0.046997 1.00 Uiso
H1E 0.624988 0.122845 -0.028222 0.031068 1.00 Uiso
H1D 0.433131 0.065210 -0.195024 0.032353 1.00 Uiso
H1C 0.630020 0.179908 0.100117 0.030083 1.00 Uiso
H1B 0.232133 0.213612 0.145023 0.030745 1.00 Uiso
H6AA 0.300137 0.290201 0.029121 0.036887 1.00 Uiso
H6AB 0.277032 0.283812 0.139028 0.036887 1.00 Uiso
O1s 0.7372(9) -0.0070(4) -0.4214(8) 0.073(7) 1.00 Uiso
C1s 0.7317(11) 0.0335(5) -0.4190(9) 0.082(9) 1.00 Uiso
C2s 0.7912(11) 0.0413(5) -0.5033(9) 0.089(9) 1.00 Uiso
C3s 0.6393(11) -0.0304(5) -0.3952(9) 0.080(9) 1.00 Uiso
C4s 0.6297(11) -0.0174(5) -0.2903(9) 0.091(9) 1.00 Uiso
H3sA 0.56126 -0.02231 -0.43627 0.105514 1.00 Uiso
H3sB 0.65149 -0.06250 -0.39809 0.105514 1.00 Uiso
H4sA 0.55924 -0.03296 -0.26871 0.113507 1.00 Uiso
H4sB 0.61674 0.01464 -0.28659 0.113507 1.00 Uiso
H4sC 0.70697 -0.02555 -0.24841 0.113507 1.00 Uiso
H1sA 0.64263 0.04040 -0.43406 0.108791 1.00 Uiso
H1sB 0.76990 0.05238 -0.36556 0.108791 1.00 Uiso
H2sA 0.78094 0.07245 -0.52257 0.113072 1.00 Uiso
H2sB 0.75298 0.02238 -0.55665 0.113072 1.00 Uiso
H2sC 0.88025 0.03436 -0.49115 0.113072 1.00 Uiso

loop_
_atom_site_aniso_label
_atom_site_aniso_U_11
_atom_site_aniso_U_22
_atom_site_aniso_U_33
_atom_site_aniso_U_12
_atom_site_aniso_U_13
_atom_site_aniso_U_23
Pd1 0.0195(2) 0.0283(3) 0.0151(2) 0.00201(16) 0.00147(14) -.00006(16)
P2 0.0207(6) 0.0281(8) 0.0172(6) 0.0013(5) 0.0027(5) -.0007(5)
P1 0.0181(6) 0.0344(8) 0.0144(6) 0.0004(5) 0.0019(5) 0.0004(5)
O2 0.036(2) 0.051(3) 0.023(2) 0.014(2) -.0107(17) -.0071(19)
O1 0.029(2) 0.056(3) 0.030(2) 0.016(2) 0.0016(16) -.008(2)
C1F 0.027(3) 0.036(3) 0.015(2) 0.004(2) 0.003(2) 0.003(2)
C1B 0.017(2) 0.037(3) 0.023(3) 0.000(2) 0.004(2) 0.006(2)
C1C 0.021(3) 0.035(3) 0.018(2) 0.002(2) 0.000(2) 0.001(2)
C1E 0.024(3) 0.034(3) 0.020(2) 0.005(2) 0.003(2) 0.001(2)
C3C 0.029(3) 0.048(4) 0.033(3) 0.006(3) -.005(2) 0.003(3)
C6B 0.026(3) 0.045(4) 0.028(3) -.008(3) 0.002(2) -.001(3)
C2A 0.022(3) 0.036(3) 0.025(3) 0.002(2) 0.007(2) -.001(2)
C3B 0.028(3) 0.052(4) 0.024(3) 0.008(3) 0.012(2) 0.005(3)
C2C 0.024(3) 0.038(3) 0.027(3) -.001(2) -.002(2) -.008(2)
C2B 0.025(3) 0.037(3) 0.024(3) 0.002(2) 0.006(2) 0.004(2)
C1A 0.019(2) 0.031(3) 0.019(2) 0.002(2) 0.0037(19) -.003(2)
C6A 0.023(3) 0.040(3) 0.035(3) 0.003(2) 0.013(2) -.001(3)
C1D 0.023(3) 0.031(3) 0.029(3) 0.000(2) 0.000(2) -.002(2)
C3E 0.024(3) 0.055(4) 0.036(3) -.007(3) 0.000(2) -.003(3)
C5C 0.027(3) 0.046(4) 0.026(3) 0.001(3) -.006(2) -.003(3)
C3A 0.025(3) 0.039(3) 0.030(3) -.006(2) 0.002(2) 0.001(3)
C2E 0.024(3) 0.039(3) 0.035(3) 0.001(3) 0.002(2) -.002(3)
C2F 0.033(3) 0.058(4) 0.022(3) 0.009(3) 0.005(2) -.005(3)
C6C 0.025(3) 0.033(3) 0.025(3) 0.002(2) 0.000(2) -.005(2)
C6D 0.029(3) 0.040(4) 0.043(4) -.004(3) -.008(3) 0.003(3)
C6E 0.029(3) 0.042(4) 0.034(3) 0.010(3) -.006(2) -.007(3)
C6F 0.039(3) 0.047(4) 0.024(3) -.008(3) -.003(2) 0.002(3)
C4A 0.034(3) 0.033(3) 0.034(3) 0.001(3) 0.009(2) -.003(3)
C5F 0.040(4) 0.058(5) 0.032(3) -.020(3) -.008(3) 0.018(3)
C5A 0.035(3) 0.037(4) 0.041(3) 0.003(3) 0.011(3) 0.002(3)
C4E 0.021(3) 0.071(5) 0.029(3) 0.004(3) 0.001(2) -.004(3)
C2D 0.031(3) 0.031(3) 0.038(3) 0.000(3) 0.000(2) 0.002(3)
C5B 0.030(3) 0.051(4) 0.035(3) -.007(3) 0.010(2) 0.014(3)
C5E 0.033(3) 0.053(4) 0.036(3) 0.016(3) 0.002(3) 0.003(3)
C4B 0.031(3) 0.060(5) 0.031(3) -.008(3) 0.011(2) 0.009(3)
C3F 0.043(4) 0.082(6) 0.016(3) 0.019(4) 0.004(2) -.005(3)
C4C 0.033(3) 0.047(4) 0.029(3) 0.007(3) -.008(2) 0.003(3)
C4D 0.048(4) 0.036(4) 0.082(6) -.016(3) -.009(4) 0.008(4)
C4F 0.030(3) 0.092(6) 0.027(3) -.012(4) 0.001(3) 0.016(4)
C5D 0.039(4) 0.038(4) 0.071(5) -.009(3) -.021(3) 0.008(4)
C3D 0.043(4) 0.031(4) 0.065(5) -.009(3) -.005(3) 0.004(3)

loop_
_atom_type_symbol
_atom_type_description
_atom_type_scat_dispersion_real
_atom_type_scat_dispersion_imag
_atom_type_scat_source
'C ' 'C ' 0.0033 0.0016 'Waasmaier & Kirfel, 1995'
'H ' 'H ' 0.0000 0.0000 'Waasmaier & Kirfel, 1995'
'O ' 'O ' 0.0106 0.0060 'Waasmaier & Kirfel, 1995'
'P ' 'P ' 0.1023 0.0942 'Waasmaier & Kirfel, 1995'
Pd Pd -0.9988 1.0072 'Waasmaier & Kirfel, 1995'

loop_
_diffrn_radiation_wavelength
0.71073

loop_
_geom_angle_atom_site_label_1
_geom_angle_atom_site_label_2
_geom_angle_atom_site_label_3
_geom_angle
C1F P2 C1E 110.52(13)
C1F P2 C1D 103.53(14)
C1E P2 C1D 104.08(14)
C1B P1 C1C 109.95(13)
C1B P1 C1A 103.25(14)
C1C P1 C1A 102.68(13)
P2 C1F C2F 118.0(2)
P2 C1F C6F 112.9(2)
C2F C1F C6F 111.0(3)
P1 C1B C6B 113.4(2)
P1 C1B C2B 116.7(2)
C6B C1B C2B 110.8(2)
P1 C1C C2C 112.3(2)
P1 C1C C6C 117.7(2)
C2C C1C C6C 109.3(2)
P2 C1E C2E 112.2(2)
P2 C1E C6E 117.9(2)
C2E C1E C6E 109.3(3)
C2C C3C C4C 109.7(3)
C1B C6B C5B 110.2(3)
C1A C2A C3A 111.3(2)
C2B C3B C4B 109.0(3)
C1C C2C C3C 112.1(3)
C1B C2B C3B 111.6(3)
P1 C1A C2A 110.6(2)
P1 C1A C6A 114.6(2)
C2A C1A C6A 109.1(3)
C1A C6A C5A 112.2(3)
P2 C1D C6D 111.4(2)
P2 C1D C2D 110.3(2)
C6D C1D C2D 109.4(3)
C2E C3E C4E 111.7(3)
C6C C5C C4C 112.3(3)
C2A C3A C4A 111.5(3)
C1E C2E C3E 112.1(3)
C1F C2F C3F 111.9(3)
C1C C6C C5C 111.2(3)
C1D C6D C5D 112.6(3)
C1E C6E C5E 110.3(3)
C1F C6F C5F 111.5(3)
C3A C4A C5A 110.7(3)
C6F C5F C4F 110.7(3)
C6A C5A C4A 111.6(3)
C3E C4E C5E 112.5(3)
C1D C2D C3D 111.8(3)
C6B C5B C4B 110.4(3)
C6E C5E C4E 111.6(3)
C3B C4B C5B 111.4(3)
C2F C3F C4F 111.6(3)
C3C C4C C5C 112.2(3)
C5D C4D C3D 110.7(4)
C5F C4F C3F 111.9(3)
C6D C5D C4D 111.1(3)
C2D C3D C4D 110.6(3)
C2F C1F H1F 104.2
C6F C1F H1F 110.0
P1 C1B H1B 102.4
C6B C1B H1B 108.9
C2B C1B H1B 103.5
P1 C1C H1C 100.9
C2C C1C H1C 111.6
C6C C1C H1C 104.4
P2 C1E H1E 103.3
C2E C1E H1E 108.9
C6E C1E H1E 104.4
C2C C3C H3CA 109.7
C2C C3C H3CB 108.6
C4C C3C H3CA 110.4
C4C C3C H3CB 109.0
H3CA C3C H3CB 109.5
C1B C6B H6BA 109.8
C1B C6B H6BB 108.9
C5B C6B H6BA 108.9
C5B C6B H6BB 109.6
H6BA C6B H6BB 109.5
C1A C2A H2AA 109.9
C1A C2A H2AB 108.4
C3A C2A H2AA 109.1
C3A C2A H2AB 108.6
H2AA C2A H2AB 109.5
C2B C3B H3BA 109.7
C2B C3B H3BB 109.2
C4B C3B H3BA 109.4
C4B C3B H3BB 110.0
H3BA C3B H3BB 109.5
C1C C2C H2CA 111.3
C1C C2C H2CB 109.6
C3C C2C H2CA 108.0
C3C C2C H2CB 106.1
H2CA C2C H2CB 109.6
C1B C2B H2BA 109.3
C1B C2B H2BB 109.2
C3B C2B H2BA 108.4
C3B C2B H2BB 108.7
H2BA C2B H2BB 109.5
P1 C1A H1A 112.4
C2A C1A H1A 102.3
C6A C1A H1A 107.0
C1A C6A H6AA 109.2
C1A C6A H6AB 109.7
C5A C6A H6AA 108.3
C5A C6A H6AB 108.1
H6AA C6A H6AB 109.5
P2 C1D H1D 108.0
C6D C1D H1D 108.9
C2D C1D H1D 108.7
C2E C3E H3EA 109.8
C2E C3E H3EB 109.1
C4E C3E H3EA 108.7
C4E C3E H3EB 108.1
H3EA C3E H3EB 109.5
C6C C5C H5CA 108.8
C6C C5C H5CB 109.9
C4C C5C H5CA 107.5
C4C C5C H5CB 108.8
H5CA C5C H5CB 109.5
C2A C3A H3AA 114.2
C2A C3A H3AB 110.8
C4A C3A H3AA 105.7
C4A C3A H3AB 111.8
H3AA C3A H3AB 102.5
C1E C2E H2EA 108.9
C1E C2E H2EB 109.1
C3E C2E H2EA 108.4
C3E C2E H2EB 108.9
H2EA C2E H2EB 109.5
C1F C2F H2FA 109.2
C1F C2F H2FB 109.3
C3F C2F H2FA 108.6
C3F C2F H2FB 108.4
H2FA C2F H2FB 109.5
C1C C6C H6CA 110.9
C1C C6C H6CB 109.5
C5C C6C H6CA 108.1
C5C C6C H6CB 105.0
H6CA C6C H6CB 112.1
C1D C6D H6DA 108.3
C1D C6D H6DB 109.9
C5D C6D H6DA 107.3
C5D C6D H6DB 109.2
H6DA C6D H6DB 109.5
C1E C6E H6EA 109.5
C1E C6E H6EB 108.8
C5E C6E H6EA 109.9
C5E C6E H6EB 108.8
H6EA C6E H6EB 109.5
C1F C6F H6FA 109.6
C1F C6F H6FB 109.1
C5F C6F H6FA 109.0
C5F C6F H6FB 108.2
H6FA C6F H6FB 109.5
C3A C4A H4AA 109.0
C3A C4A H4AB 109.2
C5A C4A H4AA 109.7
C5A C4A H4AB 108.7
H4AA C4A H4AB 109.5
C6F C5F H5FA 109.2
C6F C5F H5FB 109.6
C4F C5F H5FA 109.4
C4F C5F H5FB 108.5
H5FA C5F H5FB 109.5
C6A C5A H5AA 108.1
C6A C5A H5AB 110.3
C4A C5A H5AA 109.0
C4A C5A H5AB 103.2
H5AA C5A H5AB 114.6
C3E C4E H4EA 112.0
C3E C4E H4EB 108.5
C5E C4E H4EA 109.0
C5E C4E H4EB 111.9
H4EA C4E H4EB 102.5
C1D C2D H2DA 108.5
C1D C2D H2DB 109.5
C3D C2D H2DA 108.2
C3D C2D H2DB 109.3
H2DA C2D H2DB 109.5
C6B C5B H5BA 110.1
C6B C5B H5BB 109.1
C4B C5B H5BA 109.9
C4B C5B H5BB 107.8
H5BA C5B H5BB 109.5
C6E C5E H5EA 108.7
C6E C5E H5EB 109.4
C4E C5E H5EA 108.4
C4E C5E H5EB 109.2
H5EA C5E H5EB 109.4
C3B C4B H4BA 105.0
C3B C4B H4BB 113.2
C5B C4B H4BA 109.2
C5B C4B H4BB 104.7
H4BA C4B H4BB 113.4
C2F C3F H3FA 110.4
C2F C3F H3FB 108.6
C4F C3F H3FA 108.0
C4F C3F H3FB 108.7
H3FA C3F H3FB 109.5
C3C C4C H4CA 108.1
C3C C4C H4CB 110.0
C5C C4C H4CA 108.0
C5C C4C H4CB 109.1
H4CA C4C H4CB 109.5
C5D C4D H4DA 108.1
C5D C4D H4DB 109.9
C3D C4D H4DA 109.3
C3D C4D H4DB 109.4
H4DA C4D H4DB 109.5
C5F C4F H4FA 109.5
C5F C4F H4FB 109.9
C3F C4F H4FA 108.0
C3F C4F H4FB 108.1
H4FA C4F H4FB 109.5
C6D C5D H5DA 109.7
C6D C5D H5DB 108.4
C4D C5D H5DA 109.3
C4D C5D H5DB 108.8
H5DA C5D H5DB 109.5
C2D C3D H3DA 109.8
C2D C3D H3DB 108.8
C4D C3D H3DA 108.5
C4D C3D H3DB 109.7
H3DA C3D H3DB 109.5

loop_
_geom_bond_atom_site_label_1
_geom_bond_atom_site_label_2
_geom_bond_distance
P2 C1F 1.863(3)
P2 C1E 1.862(3)
P2 C1D 1.859(3)
P1 C1B 1.852(3)
P1 C1C 1.862(3)
P1 C1A 1.840(3)
O2 O1 1.443(3)
C1F C2F 1.523(4)
C1F C6F 1.500(5)
C1B C6B 1.558(4)
C1B C2B 1.516(4)
C1C C2C 1.557(5)
C1C C6C 1.538(4)
C1E C2E 1.530(5)
C1E C6E 1.530(4)
C3C C2C 1.535(4)
C3C C4C 1.535(5)
C6B C5B 1.530(4)
C2A C1A 1.526(4)
C2A C3A 1.525(5)
C3B C2B 1.539(4)
C3B C4B 1.555(5)
C1A C6A 1.516(4)
C6A C5A 1.516(5)
C1D C6D 1.546(4)
C1D C2D 1.529(4)
C3E C2E 1.522(4)
C3E C4E 1.513(5)
C5C C6C 1.522(4)
C5C C4C 1.519(5)
C3A C4A 1.510(5)
C2F C3F 1.518(5)
C6D C5D 1.519(5)
C6E C5E 1.542(4)
C6F C5F 1.529(4)
C4A C5A 1.530(5)
C5F C4F 1.552(6)
C4E C5E 1.524(6)
C2D C3D 1.524(5)
C5B C4B 1.528(5)
C3F C4F 1.498(6)
C4D C5D 1.499(6)
C4D C3D 1.509(5)
C1F H1F 1.008
C1B H1B 0.960
C1C H1C 1.014
C1E H1E 0.960
C3C H3CA 0.960
C3C H3CB 0.960
C6B H6BA 0.960
C6B H6BB 0.960
C2A H2AA 0.960
C2A H2AB 0.960
C3B H3BA 0.960
C3B H3BB 0.960
C2C H2CA 0.935
C2C H2CB 0.912
C2B H2BA 0.960
C2B H2BB 0.960
C1A H1A 1.037
C6A H6AA 0.960
C6A H6AB 0.960
C1D H1D 0.960
C3E H3EA 0.960
C3E H3EB 0.960
C5C H5CA 0.960
C5C H5CB 0.960
C3A H3AA 0.922
C3A H3AB 0.994
C2E H2EA 0.960
C2E H2EB 0.960
C2F H2FA 0.960
C2F H2FB 0.960
C6C H6CA 1.003
C6C H6CB 0.941
C6D H6DA 0.960
C6D H6DB 0.960
C6E H6EA 0.960
C6E H6EB 0.960
C6F H6FA 0.960
C6F H6FB 0.960
C4A H4AA 0.960
C4A H4AB 0.960
C5F H5FA 0.960
C5F H5FB 0.960
C5A H5AA 0.945
C5A H5AB 0.930
C4E H4EA 0.923
C4E H4EB 0.976
C2D H2DA 0.960
C2D H2DB 0.960
C5B H5BA 0.960
C5B H5BB 0.960
C5E H5EA 0.960
C5E H5EB 0.960
C4B H4BA 1.014
C4B H4BB 0.963
C3F H3FA 0.960
C3F H3FB 0.960
C3D H3DB 0.960

loop_
_geom_contact_atom_site_label_1
_geom_contact_atom_site_label_2
_geom_contact_distance
_geom_contact_site_symmetry_1
_geom_contact_site_symmetry_2
O2 C6C 3.318(4) 1_555 4_454
O1 C6C 3.385(4) 1_555 4_454
H6CA H5FA 3.0876 1_555 4_555
H6CA H6FA 3.0301 1_555 4_555
H6CB H4FB 3.3834 1_555 1_556

loop_
_geom_torsion_atom_site_label_1
_geom_torsion_atom_site_label_2
_geom_torsion_atom_site_label_3
_geom_torsion_atom_site_label_4
_geom_torsion
C1F P2 C1E C2E 57.4(4)
C1E P2 C1F C2F 52.2(4)
C1F P2 C1E C6E -70.9(4)
C1E P2 C1F C6F -79.4(4)
C1D P2 C1F C2F -58.7(4)
C1F P2 C1D C6D -57.0(4)
C1D P2 C1F C6F 169.6(5)
C1F P2 C1D C2D -178.6(4)
C1D P2 C1E C2E 167.9(5)
C1E P2 C1D C6D -172.5(5)
C1D P2 C1E C6E 39.7(4)
C1E P2 C1D C2D 65.8(4)
C1C P1 C1B C6B -81.9(4)
C1B P1 C1C C2C 51.4(4)
C1C P1 C1B C2B 48.7(4)
C1B P1 C1C C6C -76.9(4)
C1A P1 C1B C6B 169.1(4)
C1B P1 C1A C2A -175.5(4)
C1A P1 C1B C2B -60.3(4)
C1B P1 C1A C6A -51.6(4)
C1C P1 C1A C2A 70.2(4)
C1A P1 C1C C2C 160.8(4)
C1C P1 C1A C6A -166.0(5)
C1A P1 C1C C6C 32.5(4)
C2F C1F P2 C1E 52.2(4)
C2F C1F P2 C1D -58.7(4)
P2 C1F C2F C3F 171.3(7)
C6F C1F P2 C1E -79.4(4)
C6F C1F P2 C1D 169.6(5)
P2 C1F C6F C5F -168.7(6)
C2F C1F C6F C5F 56.3(5)
C6F C1F C2F C3F -56.2(6)
C6B C1B P1 C1C -81.9(4)
C6B C1B P1 C1A 169.1(4)
P1 C1B C6B C5B -169.8(6)
C2B C1B P1 C1C 48.7(4)
P1 C1B C2B C3B 170.9(6)
C2B C1B P1 C1A -60.3(4)
C6B C1B C2B C3B -57.3(5)
C2B C1B C6B C5B 56.8(5)
C2C C1C P1 C1B 51.4(4)
P1 C1C C2C C3C 170.4(6)
C2C C1C P1 C1A 160.8(4)
C6C C1C P1 C1B -76.9(4)
C6C C1C P1 C1A 32.5(4)
P1 C1C C6C C5C -174.6(6)
C6C C1C C2C C3C -57.0(5)
C2C C1C C6C C5C 55.6(5)
C2E C1E P2 C1F 57.4(4)
C2E C1E P2 C1D 167.9(5)
P2 C1E C2E C3E 169.4(6)
C6E C1E P2 C1F -70.9(4)
C6E C1E P2 C1D 39.7(4)
P2 C1E C6E C5E -172.3(6)
C6E C1E C2E C3E -58.0(5)
C2E C1E C6E C5E 58.1(5)
C4C C3C C2C C1C 56.1(5)
C2C C3C C4C C5C -54.5(5)
C5B C6B C1B P1 -169.8(6)
C5B C6B C1B C2B 56.8(5)
C1B C6B C5B C4B -57.0(5)
C3A C2A C1A P1 -175.8(6)
C3A C2A C1A C6A 57.2(5)
C1A C2A C3A C4A -57.5(5)
C4B C3B C2B C1B 56.8(5)
C2B C3B C4B C5B -57.1(5)
C3C C2C C1C P1 170.4(6)
C3C C2C C1C C6C -57.0(5)
C1C C2C C3C C4C 56.1(5)
C3B C2B C1B P1 170.9(6)
C3B C2B C1B C6B -57.3(5)
C1B C2B C3B C4B 56.8(5)
C2A C1A P1 C1B -175.5(4)
C2A C1A P1 C1C 70.2(4)
P1 C1A C2A C3A -175.8(6)
C6A C1A P1 C1B -51.6(4)
C6A C1A P1 C1C -166.0(5)
P1 C1A C6A C5A 178.7(6)
C6A C1A C2A C3A 57.2(5)
C2A C1A C6A C5A -56.6(5)
C5A C6A C1A P1 178.7(6)
C5A C6A C1A C2A -56.6(5)
C1A C6A C5A C4A 55.5(5)
C6D C1D P2 C1F -57.0(4)
C6D C1D P2 C1E -172.5(5)
P2 C1D C6D C5D -174.9(6)
C2D C1D P2 C1F -178.6(4)
C2D C1D P2 C1E 65.8(4)
P2 C1D C2D C3D 176.7(6)
C2D C1D C6D C5D -52.7(6)
C6D C1D C2D C3D 53.8(5)
C4E C3E C2E C1E 54.7(6)
C2E C3E C4E C5E -51.7(6)
C4C C5C C6C C1C -55.7(5)
C6C C5C C4C C3C 55.1(6)
C4A C3A C2A C1A -57.5(5)
C2A C3A C4A C5A 54.7(5)
C3E C2E C1E P2 169.4(6)
C3E C2E C1E C6E -58.0(5)
C1E C2E C3E C4E 54.7(6)
C3F C2F C1F P2 171.3(7)
C3F C2F C1F C6F -56.2(6)
C1F C2F C3F C4F 55.0(6)
C5C C6C C1C P1 -174.6(6)
C5C C6C C1C C2C 55.6(5)
C1C C6C C5C C4C -55.7(5)
C5D C6D C1D P2 -174.9(6)
C5D C6D C1D C2D -52.7(6)
C1D C6D C5D C4D 55.1(6)
C5E C6E C1E P2 -172.3(6)
C5E C6E C1E C2E 58.1(5)
C1E C6E C5E C4E -56.2(6)
C5F C6F C1F P2 -168.7(6)
C5F C6F C1F C2F 56.3(5)
C1F C6F C5F C4F -54.8(6)
C5A C4A C3A C2A 54.7(5)
C3A C4A C5A C6A -53.6(5)
C4F C5F C6F C1F -54.8(6)
C6F C5F C4F C3F 53.5(6)
C4A C5A C6A C1A 55.5(5)
C6A C5A C4A C3A -53.6(5)
C5E C4E C3E C2E -51.7(6)
C3E C4E C5E C6E 52.9(6)
C3D C2D C1D P2 176.7(6)
C3D C2D C1D C6D 53.8(5)
C1D C2D C3D C4D -57.8(6)
C4B C5B C6B C1B -57.0(5)
C6B C5B C4B C3B 58.2(6)
C4E C5E C6E C1E -56.2(6)
C6E C5E C4E C3E 52.9(6)
C3B C4B C5B C6B 58.2(6)
C5B C4B C3B C2B -57.1(5)
C4F C3F C2F C1F 55.0(6)
C2F C3F C4F C5F -53.6(6)
C5C C4C C3C C2C -54.5(5)
C3C C4C C5C C6C 55.1(6)
C3D C4D C5D C6D -57.3(7)
C5D C4D C3D C2D 58.7(7)
C5F C4F C3F C2F -53.6(6)
C3F C4F C5F C6F 53.5(6)
C4D C5D C6D C1D 55.1(6)
C6D C5D C4D C3D -57.3(7)
C4D C3D C2D C1D -57.8(6)
C2D C3D C4D C5D 58.7(7)
